data_4513218
loop_
_publ_author_name
'Holstein, Philipp M.'
'Vogler, Maria'
'Larini, Paolo'
'Pilet, Guillaume'
'Clot, Eric'
'Baudoin, Olivier'

_publ_section_title
;
 Efficient Pd0-Catalyzed Asymmetric Activation of Primary and Secondary
 C--H Bonds Enabled by Modular Binepine Ligands and Carbonate Bases
;
_journal_issue 7
_journal_name_full 'ACS Catalysis'
_journal_page_first 4300
_journal_paper_doi 10.1021/acscatal.5b00898
_journal_volume 5
_journal_year 2015
_chemical_absolute_configuration ad
_chemical_formula_moiety 'C25 H29 Fe1 N1 O1'
_chemical_formula_sum 'C25 H29 Fe N O'
_chemical_formula_weight 415.36
_space_group_IT_number 19
_symmetry_cell_setting orthorhombic
_symmetry_space_group_name_Hall 'P 2ac 2ab'
_symmetry_space_group_name_H-M 'P 21 21 21'
_atom_sites_solution_hydrogens difmap
_atom_sites_solution_primary direct
_cell_angle_alpha 90.0
_cell_angle_beta 90.0
_cell_angle_gamma 90.0
_cell_formula_units_Z 4
_cell_length_a 10.8430(4)
_cell_length_b 12.6988(4)
_cell_length_c 15.1797(5)
_cell_measurement_reflns_used 8167
_cell_measurement_temperature 293
_cell_measurement_theta_max 28
_cell_measurement_theta_min 4
_cell_volume 2090.14(12)
_computing_cell_refinement 'CrysAlis, (Oxford Diffraction, 2002)'
_computing_data_collection 'Gemini, (Oxford Diffraction, 2006)'
_computing_data_reduction 'CrysAlis, (Oxford Diffraction, 2002)'
_computing_molecular_graphics 'CAMERON (Watkin et al., 1996)'
_computing_publication_material 'CRYSTALS (Betteridge et al., 2003)'
_computing_structure_refinement 'CRYSTALS (Betteridge et al., 2003)'
_computing_structure_solution 'SIR97 (Altomare et al., 1999)'
_diffrn_ambient_temperature 293
_diffrn_measured_fraction_theta_full 0.993
_diffrn_measured_fraction_theta_max 0.962
_diffrn_measurement_device Area
_diffrn_measurement_device_type 'Oxford Diffraction Gemini'
_diffrn_measurement_method \w/2\q
_diffrn_radiation_monochromator graphite
_diffrn_radiation_type 'Mo K\a'
_diffrn_radiation_wavelength 0.71073
_diffrn_reflns_av_R_equivalents 0.022
_diffrn_reflns_limit_h_max 14
_diffrn_reflns_limit_h_min -14
_diffrn_reflns_limit_k_max 16
_diffrn_reflns_limit_k_min -16
_diffrn_reflns_limit_l_max 15
_diffrn_reflns_limit_l_min -20
_diffrn_reflns_number 13365
_diffrn_reflns_theta_full 25.227
_diffrn_reflns_theta_max 29.333
_diffrn_reflns_theta_min 2.814
_diffrn_standards_number 0
_exptl_absorpt_coefficient_mu 0.738
_exptl_absorpt_correction_T_max 0.78
_exptl_absorpt_correction_T_min 0.71
_exptl_absorpt_correction_type analytical
_exptl_absorpt_process_details
; 
 Analytical Absorption (De Meulenaer & Tompa, 1965) 
;
_exptl_crystal_colour orange
_exptl_crystal_density_diffrn 1.324
_exptl_crystal_density_method 'not measured'
_exptl_crystal_description block
_exptl_crystal_F_000 880
_exptl_crystal_size_max 0.596
_exptl_crystal_size_mid 0.476
_exptl_crystal_size_min 0.340
_refine_diff_density_max 0.20
_refine_diff_density_min -0.34
_refine_ls_abs_structure_details 'Flack (1983), 3649 Friedel-pairs'
_refine_ls_abs_structure_Flack 0.006(12)
_refine_ls_extinction_method None
_refine_ls_goodness_of_fit_ref 1.0256
_refine_ls_hydrogen_treatment constr
_refine_ls_matrix_type full
_refine_ls_number_parameters 254
_refine_ls_number_reflns 4283
_refine_ls_number_restraints 0
_refine_ls_R_factor_all 0.0360
_refine_ls_R_factor_gt 0.0309
_refine_ls_shift/su_max 0.0007490
_refine_ls_shift/su_mean 0.0000310
_refine_ls_structure_factor_coef F
_refine_ls_weighting_details
;
 Method, part 1, Chebychev polynomial, (Watkin, 1994, Prince, 1982) 
 [weight] = 1.0/[A~0~*T~0~(x)+A~1~*T~1~(x) ... +A~n-1~]*T~n-1~(x)] 
 where A~i~ are the Chebychev coefficients listed below and x= Fcalc/Fmax 
 Method = Robust Weighting (Prince, 1982) 
 W = [weight] * [1-(deltaF/6*sigmaF)^2^]^2^ 
 A~i~ are: 
 6.98 -2.49 4.99 
;
_refine_ls_weighting_scheme calc
_refine_ls_wR_factor_all 0.0330
_refine_ls_wR_factor_gt 0.0324
_refine_ls_wR_factor_ref 0.0323
_reflns_limit_h_max 14
_reflns_limit_h_min -14
_reflns_limit_k_max 16
_reflns_limit_k_min 0
_reflns_limit_l_max 20
_reflns_limit_l_min 0
_reflns_number_gt 4505
_reflns_number_total 4943
_reflns_threshold_expression I>2.0\s(I)
_oxford_diffrn_Wilson_B_factor 3.45
_oxford_diffrn_Wilson_scale 0.04
_oxford_refine_ls_r_factor_ref 0.0290
_oxford_refine_ls_scale 5.120(5)
_oxford_reflns_number_all 4930
_oxford_reflns_threshold_expression_ref I>3.0\s(I)
_cod_data_source_file cs5b00898_si_004.cif
_cod_data_source_block 1
_cod_depositor_comments 'Adding full bibliography for 4513215--4513219.cif.'
_cod_original_cell_volume 2090.15(12)
_cod_original_sg_symbol_H-M 'P 21 21 21 '
_cod_original_formula_sum 'C25 H29 Fe1 N1 O1'
_cod_database_code 4513218

loop_
_symmetry_equiv_pos_as_xyz
x,y,z
-x+1/2,-y,z+1/2
x+1/2,-y+1/2,-z
-x,y+1/2,-z+1/2

loop_
_atom_site_label
_atom_site_type_symbol
_atom_site_fract_x
_atom_site_fract_y
_atom_site_fract_z
_atom_site_U_iso_or_equiv
_atom_site_occupancy
_atom_site_adp_type
_atom_site_refinement_flags_posn
Fe1 Fe -0.11851(2) 0.69514(2) 0.617805(17) 0.0441 1.0000 Uani .
C2 C 0.0380(3) 0.7481(2) 0.5586(2) 0.0841 1.0000 Uani .
C3 C 0.0575(2) 0.6460(2) 0.5954(2) 0.0783 1.0000 Uani .
C4 C -0.0268(2) 0.5766(2) 0.55472(17) 0.0649 1.0000 Uani .
C5 C -0.0972(3) 0.6341(2) 0.49406(15) 0.0689 1.0000 Uani .
C6 C -0.0568(3) 0.7404(2) 0.49707(19) 0.0794 1.0000 Uani .
C7 C -0.2616(2) 0.79326(17) 0.64690(15) 0.0601 1.0000 Uani .
C8 C -0.29998(16) 0.68638(17) 0.65196(12) 0.0476 1.0000 Uani .
C9 C -0.22608(16) 0.63462(15) 0.71640(12) 0.0418 1.0000 Uani .
C10 C -0.1416(2) 0.71032(16) 0.75024(13) 0.0554 1.0000 Uani .
C11 C -0.1652(2) 0.80745(18) 0.70756(15) 0.0634 1.0000 Uani .
C12 C -0.23240(17) 0.52326(16) 0.74643(11) 0.0441 1.0000 Uani .
O13 O -0.15743(17) 0.48584(13) 0.79736(12) 0.0788 1.0000 Uani .
N14 N -0.32813(14) 0.46762(11) 0.71501(10) 0.0418 1.0000 Uani .
C15 C -0.35306(18) 0.35823(14) 0.73716(11) 0.0433 1.0000 Uani .
C16 C -0.38588(15) 0.29070(12) 0.65588(9) 0.0342 1.0000 Uani .
C17 C -0.48534(14) 0.34871(12) 0.60451(10) 0.0339 1.0000 Uani .
C18 C -0.60843(16) 0.36187(13) 0.62713(12) 0.0450 1.0000 Uani .
C19 C -0.68299(18) 0.42237(16) 0.57368(15) 0.0547 1.0000 Uani .
C20 C -0.6369(2) 0.46851(16) 0.49838(16) 0.0605 1.0000 Uani .
C21 C -0.5148(2) 0.45544(15) 0.47499(13) 0.0533 1.0000 Uani .
C22 C -0.43868(16) 0.39501(13) 0.52889(11) 0.0383 1.0000 Uani .
C23 C -0.30427(17) 0.37170(17) 0.51842(12) 0.0486 1.0000 Uani .
C24 C -0.27904(15) 0.28449(14) 0.58683(11) 0.0406 1.0000 Uani .
C25 C -0.14723(16) 0.28726(17) 0.62232(16) 0.0589 1.0000 Uani .
C26 C -0.43320(18) 0.18192(14) 0.68896(11) 0.0448 1.0000 Uani .
C27 C -0.4835(2) 0.11252(14) 0.61528(16) 0.0563 1.0000 Uani .
C28 C -0.3381(3) 0.1198(2) 0.74108(19) 0.0797 1.0000 Uani .
H21 H 0.0784 0.8188 0.5733 0.1014 1.0000 Uiso R
H31 H 0.1185 0.6293 0.6456 0.0965 1.0000 Uiso R
H41 H -0.0403 0.5000 0.5729 0.0866 1.0000 Uiso R
H51 H -0.1656 0.6085 0.4563 0.0814 1.0000 Uiso R
H61 H -0.0964 0.8060 0.4607 0.0934 1.0000 Uiso R
H71 H -0.2985 0.8528 0.6094 0.0753 1.0000 Uiso R
H81 H -0.3624 0.6470 0.6127 0.0598 1.0000 Uiso R
H101 H -0.0757 0.6956 0.7961 0.0662 1.0000 Uiso R
H111 H -0.1210 0.8749 0.7189 0.0733 1.0000 Uiso R
H151 H -0.4285 0.3565 0.7802 0.0542 1.0000 Uiso R
H152 H -0.2826 0.3277 0.7710 0.0547 1.0000 Uiso R
H181 H -0.6443 0.3258 0.6799 0.0547 1.0000 Uiso R
H191 H -0.7664 0.4347 0.5915 0.0735 1.0000 Uiso R
H201 H -0.6906 0.5128 0.4591 0.0720 1.0000 Uiso R
H211 H -0.4829 0.4904 0.4247 0.0665 1.0000 Uiso R
H232 H -0.2523 0.4326 0.5309 0.0594 1.0000 Uiso R
H231 H -0.2839 0.3471 0.4560 0.0596 1.0000 Uiso R
H241 H -0.2904 0.2145 0.5531 0.0505 1.0000 Uiso R
H252 H -0.0872 0.2832 0.5726 0.0935 1.0000 Uiso R
H251 H -0.1328 0.3538 0.6521 0.0933 1.0000 Uiso R
H253 H -0.1299 0.2286 0.6634 0.0932 1.0000 Uiso R
H261 H -0.5046 0.1976 0.7288 0.0554 1.0000 Uiso R
H272 H -0.5181 0.0508 0.6367 0.0965 1.0000 Uiso R
H271 H -0.5474 0.1474 0.5809 0.0965 1.0000 Uiso R
H273 H -0.4190 0.0933 0.5733 0.0962 1.0000 Uiso R
H282 H -0.3728 0.0599 0.7704 0.1181 1.0000 Uiso R
H281 H -0.3019 0.1660 0.7870 0.1183 1.0000 Uiso R
H283 H -0.2721 0.0972 0.7027 0.1178 1.0000 Uiso R
H141 H -0.3689 0.4938 0.6666 0.0527 1.0000 Uiso R

loop_
_atom_site_aniso_label
_atom_site_aniso_U_11
_atom_site_aniso_U_22
_atom_site_aniso_U_33
_atom_site_aniso_U_23
_atom_site_aniso_U_13
_atom_site_aniso_U_12
Fe1 0.04025(12) 0.04482(12) 0.04731(13) -0.00737(12) 0.01098(11) -0.00451(11)
C2 0.0697(16) 0.0693(17) 0.113(2) -0.0151(15) 0.0518(17) -0.0161(13)
C3 0.0425(11) 0.0944(18) 0.098(2) -0.0182(16) 0.0172(12) 0.0051(11)
C4 0.0608(13) 0.0597(13) 0.0742(15) -0.0147(11) 0.0256(11) 0.0050(10)
C5 0.0768(16) 0.0804(16) 0.0496(11) -0.0133(11) 0.0196(11) -0.0009(13)
C6 0.0930(19) 0.0744(16) 0.0707(15) 0.0072(12) 0.0459(15) 0.0047(14)
C7 0.0602(11) 0.0492(11) 0.0710(13) 0.0040(9) 0.0240(10) 0.0064(9)
C8 0.0392(8) 0.0539(10) 0.0495(9) 0.0013(9) 0.0092(7) 0.0005(8)
C9 0.0375(8) 0.0500(10) 0.0378(8) -0.0079(7) 0.0038(7) -0.0043(7)
C10 0.0614(12) 0.0580(12) 0.0467(9) -0.0164(8) 0.0063(8) -0.0160(9)
C11 0.0764(13) 0.0466(10) 0.0673(12) -0.0154(10) 0.0279(11) -0.0127(10)
C12 0.0477(9) 0.0516(10) 0.0331(8) -0.0050(7) -0.0062(7) -0.0064(8)
O13 0.0901(12) 0.0668(10) 0.0797(11) 0.0116(8) -0.0536(10) -0.0184(9)
N14 0.0460(7) 0.0404(7) 0.0390(7) -0.0028(6) -0.0081(6) -0.0043(6)
C15 0.0529(10) 0.0451(9) 0.0319(7) 0.0004(7) -0.0033(7) -0.0071(8)
C16 0.0367(7) 0.0361(8) 0.0297(6) 0.0025(5) -0.0012(6) -0.0024(7)
C17 0.0378(7) 0.0327(7) 0.0311(7) -0.0027(6) -0.0025(6) -0.0030(6)
C18 0.0397(8) 0.0479(8) 0.0475(9) -0.0063(8) 0.0019(8) -0.0020(7)
C19 0.0416(9) 0.0512(11) 0.0713(13) -0.0137(10) -0.0068(9) 0.0081(8)
C20 0.0658(13) 0.0446(10) 0.0712(13) 0.0037(9) -0.0246(11) 0.0085(10)
C21 0.0701(13) 0.0450(10) 0.0447(9) 0.0126(8) -0.0114(9) -0.0068(9)
C22 0.0440(8) 0.0377(8) 0.0333(7) 0.0021(6) -0.0018(7) -0.0066(7)
C23 0.0436(9) 0.0637(12) 0.0385(9) 0.0093(9) 0.0089(7) -0.0072(8)
C24 0.0377(8) 0.0443(10) 0.0398(8) -0.0015(7) 0.0043(6) -0.0001(6)
C25 0.0386(8) 0.0668(12) 0.0713(12) 0.0004(12) 0.0030(9) 0.0048(8)
C26 0.0534(9) 0.0410(9) 0.0402(8) 0.0093(7) -0.0011(7) -0.0066(8)
C27 0.0693(12) 0.0421(9) 0.0575(11) 0.0032(9) -0.0075(11) -0.0173(8)
C28 0.0995(19) 0.0537(12) 0.0859(17) 0.0302(12) -0.0361(15) -0.0101(12)

loop_
_atom_type_symbol
_atom_type_scat_dispersion_real
_atom_type_scat_dispersion_imag
_atom_type_scat_Cromer_Mann_a1
_atom_type_scat_Cromer_Mann_b1
_atom_type_scat_Cromer_Mann_a2
_atom_type_scat_Cromer_Mann_b2
_atom_type_scat_Cromer_Mann_a3
_atom_type_scat_Cromer_Mann_b3
_atom_type_scat_Cromer_Mann_a4
_atom_type_scat_Cromer_Mann_b4
_atom_type_scat_Cromer_Mann_c
_atom_type_scat_source
C 0.0033 0.0016 2.3100 20.8439 1.0200 10.2075 1.5886 0.5687 0.8650 51.6512 0.2156 'International Tables Vol C 4.2.6.8 and 6.1.1.4'
H 0.0000 0.0000 0.4930 10.5109 0.3229 26.1257 0.1402 3.1424 0.0408 57.7998 0.0030 'International Tables Vol C 4.2.6.8 and 6.1.1.4'
N 0.0061 0.0033 12.2126 0.0057 3.1322 9.8933 2.0125 28.9975 1.1663 0.5826 -11.5290 'International Tables Vol C 4.2.6.8 and 6.1.1.4'
O 0.0106 0.0060 3.0485 13.2771 2.2868 5.7011 1.5463 0.3239 0.8670 32.9089 0.2508 'International Tables Vol C 4.2.6.8 and 6.1.1.4'
Fe 0.3463 0.8444 11.7695 4.7611 7.3573 0.3072 3.5222 15.3535 2.3045 76.8805 1.0369 'International Tables Vol C 4.2.6.8 and 6.1.1.4'

loop_
_geom_angle_atom_site_label_1
_geom_angle_atom_site_label_2
_geom_angle_atom_site_label_3
_geom_angle
_geom_angle_publ_flag
C2 Fe1 C3 41.06(12) yes
C2 Fe1 C4 68.33(11) yes
C3 Fe1 C4 40.50(11) yes
C2 Fe1 C5 68.01(12) yes
C3 Fe1 C5 67.93(12) yes
C4 Fe1 C5 40.07(11) yes
C2 Fe1 C6 40.04(12) yes
C3 Fe1 C6 68.15(13) yes
C4 Fe1 C6 68.02(12) yes
C5 Fe1 C6 40.75(11) yes
C2 Fe1 C7 121.90(11) yes
C3 Fe1 C7 159.53(11) yes
C4 Fe1 C7 157.31(10) yes
C5 Fe1 C7 121.13(11) yes
C6 Fe1 C7 105.83(11) yes
C2 Fe1 C8 159.35(11) yes
C3 Fe1 C8 158.52(11) yes
C4 Fe1 C8 123.30(10) yes
C5 Fe1 C8 108.80(10) yes
C6 Fe1 C8 124.21(11) yes
C2 Fe1 C9 157.24(12) yes
C3 Fe1 C9 122.74(11) yes
C4 Fe1 C9 110.07(10) yes
C5 Fe1 C9 126.40(9) yes
C6 Fe1 C9 162.22(11) yes
C2 Fe1 C10 120.50(12) yes
C3 Fe1 C10 108.03(11) yes
C4 Fe1 C10 126.37(11) yes
C5 Fe1 C10 163.15(10) yes
C6 Fe1 C10 154.67(11) yes
C2 Fe1 C11 105.73(11) yes
C3 Fe1 C11 124.02(11) yes
C4 Fe1 C11 161.98(11) yes
C5 Fe1 C11 155.25(11) yes
C6 Fe1 C11 119.12(11) yes
C7 Fe1 C8 40.83(9) yes
C7 Fe1 C9 68.75(8) yes
C8 Fe1 C9 40.84(7) yes
C7 Fe1 C10 68.55(10) yes
C8 Fe1 C10 68.59(9) yes
C9 Fe1 C10 40.82(7) yes
C7 Fe1 C11 40.32(10) yes
C8 Fe1 C11 68.16(9) yes
C9 Fe1 C11 68.43(8) yes
C10 Fe1 C11 40.73(9) yes
Fe1 C2 C3 69.56(15) yes
Fe1 C2 C6 69.97(14) yes
C3 C2 C6 107.9(3) yes
Fe1 C2 H21 123.5 no
C3 C2 H21 130.4 no
C6 C2 H21 121.6 no
C2 C3 Fe1 69.39(15) yes
C2 C3 C4 107.5(3) yes
Fe1 C3 C4 69.99(13) yes
C2 C3 H31 124.8 no
Fe1 C3 H31 122.8 no
C4 C3 H31 127.6 no
C3 C4 Fe1 69.51(14) yes
C3 C4 C5 108.3(3) yes
Fe1 C4 C5 70.07(13) yes
C3 C4 H41 124.7 no
Fe1 C4 H41 120.4 no
C5 C4 H41 126.6 no
C4 C5 Fe1 69.86(13) yes
C4 C5 C6 107.9(3) yes
Fe1 C5 C6 69.19(15) yes
C4 C5 H51 128.0 no
Fe1 C5 H51 124.8 no
C6 C5 H51 124.1 no
C5 C6 C2 108.4(3) yes
C5 C6 Fe1 70.06(14) yes
C2 C6 Fe1 69.99(16) yes
C5 C6 H61 126.2 no
C2 C6 H61 125.3 no
Fe1 C6 H61 122.9 no
Fe1 C7 C8 69.54(11) yes
Fe1 C7 C11 69.76(13) yes
C8 C7 C11 107.7(2) yes
Fe1 C7 H71 128.8 no
C8 C7 H71 128.2 no
C11 C7 H71 123.9 no
C7 C8 Fe1 69.62(11) yes
C7 C8 C9 108.25(18) yes
Fe1 C8 C9 69.94(10) yes
C7 C8 H81 128.6 no
Fe1 C8 H81 120.9 no
C9 C8 H81 122.8 no
C8 C9 Fe1 69.23(10) yes
C8 C9 C10 107.32(18) yes
Fe1 C9 C10 69.13(11) yes
C8 C9 C12 128.54(16) yes
Fe1 C9 C12 127.39(13) yes
C10 C9 C12 124.14(18) yes
C9 C10 Fe1 70.05(11) yes
C9 C10 C11 107.9(2) yes
Fe1 C10 C11 69.70(12) yes
C9 C10 H101 125.1 no
Fe1 C10 H101 125.0 no
C11 C10 H101 127.0 no
C10 C11 C7 108.80(19) yes
C10 C11 Fe1 69.57(12) yes
C7 C11 Fe1 69.92(12) yes
C10 C11 H111 125.7 no
C7 C11 H111 125.5 no
Fe1 C11 H111 126.7 no
C9 C12 O13 122.32(17) yes
C9 C12 N14 115.28(16) yes
O13 C12 N14 122.38(18) yes
C12 N14 C15 124.33(16) yes
C12 N14 H141 117.7 no
C15 N14 H141 116.1 no
N14 C15 C16 112.87(13) yes
N14 C15 H151 108.0 no
C16 C15 H151 107.9 no
N14 C15 H152 110.3 no
C16 C15 H152 111.8 no
H151 C15 H152 105.6 no
C15 C16 C17 107.69(13) yes
C15 C16 C24 113.12(14) yes
C17 C16 C24 101.88(12) yes
C15 C16 C26 108.14(13) yes
C17 C16 C26 111.20(14) yes
C24 C16 C26 114.54(14) yes
C16 C17 C18 127.81(15) yes
C16 C17 C22 111.81(14) yes
C18 C17 C22 120.33(15) yes
C17 C18 C19 119.02(17) yes
C17 C18 H181 121.1 no
C19 C18 H181 119.9 no
C18 C19 C20 120.80(19) yes
C18 C19 H191 118.6 no
C20 C19 H191 120.5 no
C19 C20 C21 120.66(18) yes
C19 C20 H201 121.3 no
C21 C20 H201 118.0 no
C20 C21 C22 118.92(18) yes
C20 C21 H211 120.0 no
C22 C21 H211 120.9 no
C21 C22 C17 120.27(17) yes
C21 C22 C23 128.64(18) yes
C17 C22 C23 111.09(16) yes
C22 C23 C24 104.09(14) yes
C22 C23 H232 112.7 no
C24 C23 H232 109.6 no
C22 C23 H231 111.7 no
C24 C23 H231 111.4 no
H232 C23 H231 107.3 no
C23 C24 C16 106.47(13) yes
C23 C24 C25 112.75(15) yes
C16 C24 C25 117.08(15) yes
C23 C24 H241 105.3 no
C16 C24 H241 106.7 no
C25 C24 H241 107.8 no
C24 C25 H252 110.0 no
C24 C25 H251 109.6 no
H252 C25 H251 107.0 no
C24 C25 H253 112.5 no
H252 C25 H253 108.3 no
H251 C25 H253 109.3 no
C16 C26 C27 113.23(14) yes
C16 C26 C28 113.87(17) yes
C27 C26 C28 108.92(18) yes
C16 C26 H261 105.9 no
C27 C26 H261 106.3 no
C28 C26 H261 108.2 no
C26 C27 H272 112.1 no
C26 C27 H271 112.6 no
H272 C27 H271 106.6 no
C26 C27 H273 111.5 no
H272 C27 H273 107.9 no
H271 C27 H273 105.9 no
C26 C28 H282 112.8 no
C26 C28 H281 109.1 no
H282 C28 H281 107.3 no
C26 C28 H283 110.0 no
H282 C28 H283 109.6 no
H281 C28 H283 107.9 no

loop_
_geom_bond_atom_site_label_1
_geom_bond_atom_site_label_2
_geom_bond_distance
_geom_bond_publ_flag
Fe1 C2 2.032(2) yes
Fe1 C3 2.037(2) yes
Fe1 C4 2.043(2) yes
Fe1 C5 2.043(2) yes
Fe1 C6 2.032(3) yes
Fe1 C7 2.037(2) yes
Fe1 C8 2.0379(19) yes
Fe1 C9 2.0472(18) yes
Fe1 C10 2.033(2) yes
Fe1 C11 2.035(2) yes
C2 C3 1.426(4) yes
C2 C6 1.391(4) yes
C2 H21 1.023 no
C3 C4 1.410(4) yes
C3 H31 1.030 no
C4 C5 1.399(4) yes
C4 H41 1.021 no
C5 C6 1.419(4) yes
C5 H51 0.991 no
C6 H61 1.087 no
C7 C8 1.421(3) yes
C7 C11 1.403(4) yes
C7 H71 1.026 no
C8 C9 1.424(3) yes
C8 H81 1.030 no
C9 C10 1.422(3) yes
C9 C12 1.486(3) yes
C10 C11 1.415(3) yes
C10 H101 1.014 no
C11 H111 0.996 no
C12 O13 1.217(2) yes
C12 N14 1.342(2) yes
N14 C15 1.454(2) yes
N14 H141 0.918 no
C15 C16 1.543(2) yes
C15 H151 1.046 no
C15 H152 0.998 no
C16 C17 1.520(2) yes
C16 C24 1.563(2) yes
C16 C26 1.556(2) yes
C17 C18 1.387(2) yes
C17 C22 1.384(2) yes
C18 C19 1.378(3) yes
C18 H181 1.000 no
C19 C20 1.377(3) yes
C19 H191 0.955 no
C20 C21 1.378(3) yes
C20 H201 1.005 no
C21 C22 1.392(3) yes
C21 H211 0.948 no
C22 C23 1.494(3) yes
C23 C24 1.541(3) yes
C23 H232 0.975 no
C23 H231 1.021 no
C24 C25 1.526(2) yes
C24 H241 1.032 no
C25 H252 0.997 no
C25 H251 0.970 no
C25 H253 0.989 no
C26 C27 1.523(3) yes
C26 C28 1.519(3) yes
C26 H261 1.002 no
C27 H272 0.927 no
C27 H271 0.973 no
C27 H273 0.976 no
C28 H282 0.957 no
C28 H281 0.991 no
C28 H283 0.966 no

loop_
_geom_hbond_atom_site_label_D
_geom_hbond_atom_site_label_H
_geom_hbond_atom_site_label_A
_geom_hbond_site_symmetry_A
_geom_hbond_angle_DHA
_geom_hbond_distance_DH
_geom_hbond_distance_HA
_geom_hbond_distance_DA
_geom_hbond_publ_flag
C21 H211 O13 2_464 155.33 0.948 2.476 3.364(3) yes
N14 H141 C22 . 128.26 0.918 2.550 3.205(3) yes
